data_7154376
loop_
_publ_author_name
'Takechi, Ryosuke'
'Nishimura, Takahiro'

_publ_section_title
;
 Rhodium-catalyzed asymmetric addition of arylboronic acids to cyclic
 N-sulfonyl ketimines towards the synthesis of \a,\a-diaryl-\a-amino acid
 derivatives.
;
_journal_issue 17
_journal_name_full 'Organic &amp; biomolecular chemistry'
_journal_page_first 4918
_journal_page_last 4924
_journal_paper_doi 10.1039/c5ob00431d
_journal_volume 13
_journal_year 2015
_chemical_absolute_configuration ad
_chemical_formula_moiety 'C18 H18 Br N O5 S'
_chemical_formula_sum 'C18 H18 Br N O5 S'
_chemical_formula_weight 440.30
_chemical_name_systematic
; 
 ? 
;
_space_group_IT_number 19
_symmetry_cell_setting orthorhombic
_symmetry_Int_Tables_number 19
_symmetry_space_group_name_Hall 'P 2ac 2ab'
_symmetry_space_group_name_H-M 'P 21 21 21'
_atom_sites_solution_hydrogens geom
_atom_sites_solution_primary direct
_atom_sites_solution_secondary difmap
_audit_creation_method SHELXL-97
_audit_update_record
;
2015-01-21 deposited with the CCDC.
2015-03-05 downloaded from the CCDC.
;
_cell_angle_alpha 90.00
_cell_angle_beta 90.00
_cell_angle_gamma 90.00
_cell_formula_units_Z 4
_cell_length_a 9.3617(2)
_cell_length_b 13.1822(2)
_cell_length_c 14.7459(3)
_cell_measurement_temperature 93(2)
_cell_volume 1819.76(6)
_computing_structure_refinement 'SHELXL-97 (Sheldrick, 1997)'
_computing_structure_solution 'SHELXS-97 (Sheldrick, 1990)'
_diffrn_ambient_temperature 93(2)
_diffrn_measured_fraction_theta_full 0.998
_diffrn_measured_fraction_theta_max 0.998
_diffrn_radiation_monochromator graphite
_diffrn_radiation_source 'fine-focus sealed tube'
_diffrn_radiation_type CuK\a
_diffrn_radiation_wavelength 1.54187
_diffrn_reflns_av_R_equivalents 0.0812
_diffrn_reflns_av_sigmaI/netI 0.0620
_diffrn_reflns_limit_h_max 11
_diffrn_reflns_limit_h_min -11
_diffrn_reflns_limit_k_max 15
_diffrn_reflns_limit_k_min -15
_diffrn_reflns_limit_l_max 17
_diffrn_reflns_limit_l_min -17
_diffrn_reflns_number 15133
_diffrn_reflns_theta_full 68.22
_diffrn_reflns_theta_max 68.22
_diffrn_reflns_theta_min 4.50
_exptl_absorpt_coefficient_mu 4.417
_exptl_absorpt_correction_T_max 0.6664
_exptl_absorpt_correction_T_min 0.2711
_exptl_absorpt_correction_type multi-scan
_exptl_crystal_colour colorless
_exptl_crystal_density_diffrn 1.607
_exptl_crystal_density_method 'not measured'
_exptl_crystal_description Prism
_exptl_crystal_F_000 896
_exptl_crystal_size_max 0.40
_exptl_crystal_size_mid 0.40
_exptl_crystal_size_min 0.10
_refine_diff_density_max 1.041
_refine_diff_density_min -0.318
_refine_diff_density_rms 0.083
_refine_ls_abs_structure_details 'Flack H D (1983), Acta Cryst. A39, 876-881'
_refine_ls_abs_structure_Flack 0.00(2)
_refine_ls_extinction_method none
_refine_ls_goodness_of_fit_ref 1.077
_refine_ls_hydrogen_treatment constr
_refine_ls_matrix_type full
_refine_ls_number_parameters 235
_refine_ls_number_reflns 3291
_refine_ls_number_restraints 0
_refine_ls_restrained_S_all 1.077
_refine_ls_R_factor_all 0.0383
_refine_ls_R_factor_gt 0.0367
_refine_ls_shift/su_max 0.000
_refine_ls_shift/su_mean 0.000
_refine_ls_structure_factor_coef Fsqd
_refine_ls_weighting_details 'calc w=1/[\s^2^(Fo^2^)+(0.0300P)^2^+1.3358P] where P=(Fo^2^+2Fc^2^)/3'
_refine_ls_weighting_scheme calc
_refine_ls_wR_factor_gt 0.0906
_refine_ls_wR_factor_ref 0.0918
_reflns_number_gt 3148
_reflns_number_total 3291
_reflns_threshold_expression >2sigma(I)
_cod_data_source_file c5ob00431d2.cif
_cod_data_source_block 40122ta
_cod_depositor_comments 'Adding full bibliography for 7154376.cif.'
_cod_original_sg_symbol_H-M 'P 212121'
_cod_database_code 7154376

loop_
_symmetry_equiv_pos_as_xyz
'x, y, z'
'-x+1/2, -y, z+1/2'
'x+1/2, -y+1/2, -z'
'-x, y+1/2, -z+1/2'

loop_
_atom_site_label
_atom_site_type_symbol
_atom_site_fract_x
_atom_site_fract_y
_atom_site_fract_z
_atom_site_U_iso_or_equiv
_atom_site_adp_type
_atom_site_occupancy
_atom_site_symmetry_multiplicity
_atom_site_calc_flag
_atom_site_refinement_flags
Br1 Br 0.26243(4) 0.07169(3) 0.98294(3) 0.03019(13) Uani 1 1 d .
S2 S 0.37033(9) -0.41686(7) 1.12862(6) 0.0233(2) Uani 1 1 d .
O4 O 0.7732(2) -0.19456(17) 1.22391(17) 0.0205(5) Uani 1 1 d .
O2 O 0.3694(3) -0.50649(19) 1.07700(19) 0.0295(6) Uani 1 1 d .
C13 C 0.4736(4) -0.0820(3) 1.0086(2) 0.0231(7) Uani 1 1 d .
H1 H 0.5014 -0.0674 0.9480 0.028 Uiso 1 1 calc R
C14 C 0.3945(4) -0.1233(3) 1.1865(3) 0.0234(8) Uani 1 1 d .
H2 H 0.3683 -0.1365 1.2476 0.028 Uiso 1 1 calc R
O5 O 0.7895(3) -0.35642(18) 1.17211(19) 0.0277(6) Uani 1 1 d .
C1 C 0.3369(4) -0.3964(3) 1.3827(3) 0.0295(9) Uani 1 1 d .
H3 H 0.2700 -0.4497 1.3917 0.035 Uiso 1 1 calc R
O1 O 0.3617(3) -0.4533(2) 1.23206(18) 0.0283(6) Uani 1 1 d .
O3 O 0.2650(3) -0.34086(19) 1.11561(18) 0.0278(6) Uani 1 1 d .
C8 C 0.7225(4) -0.2821(3) 1.1929(2) 0.0221(8) Uani 1 1 d .
C15 C 0.3661(4) -0.0270(3) 1.0502(3) 0.0228(8) Uani 1 1 d .
C9 C 0.9322(4) -0.1796(3) 1.2293(3) 0.0239(8) Uani 1 1 d .
C2 C 0.3997(4) -0.3820(3) 1.2981(3) 0.0263(9) Uani 1 1 d .
C10 C 0.9873(4) -0.1744(3) 1.1322(3) 0.0312(10) Uani 1 1 d .
H4 H 0.9779 -0.2411 1.1036 0.047 Uiso 1 1 calc R
H5 H 1.0881 -0.1541 1.1326 0.047 Uiso 1 1 calc R
H6 H 0.9315 -0.1244 1.0980 0.047 Uiso 1 1 calc R
C16 C 0.5401(4) -0.1588(3) 1.0570(3) 0.0227(8) Uani 1 1 d .
H7 H 0.6161 -0.1955 1.0297 0.027 Uiso 1 1 calc R
C17 C 0.4973(4) -0.1831(3) 1.1451(3) 0.0207(8) Uani 1 1 d .
N1 N 0.5269(3) -0.3660(2) 1.1230(2) 0.0213(7) Uani 1 1 d .
C3 C 0.5297(4) -0.2395(3) 1.3541(3) 0.0238(8) Uani 1 1 d .
H8 H 0.5952 -0.1853 1.3452 0.029 Uiso 1 1 calc R
C4 C 0.4949(4) -0.3023(3) 1.2817(3) 0.0236(8) Uani 1 1 d .
C7 C 0.5561(4) -0.2806(3) 1.1873(2) 0.0197(8) Uani 1 1 d .
C18 C 0.3287(4) -0.0437(3) 1.1394(3) 0.0244(8) Uani 1 1 d .
H9 H 0.2597 -0.0020 1.1683 0.029 Uiso 1 1 calc R
C5 C 0.3723(4) -0.3330(3) 1.4530(3) 0.0308(9) Uani 1 1 d .
H10 H 0.3301 -0.3425 1.5109 0.037 Uiso 1 1 calc R
C11 C 0.9441(4) -0.0767(3) 1.2760(3) 0.0272(8) Uani 1 1 d .
H11 H 0.9000 -0.0246 1.2378 0.041 Uiso 1 1 calc R
H12 H 1.0450 -0.0602 1.2856 0.041 Uiso 1 1 calc R
H13 H 0.8948 -0.0793 1.3346 0.041 Uiso 1 1 calc R
C6 C 0.4702(4) -0.2548(3) 1.4395(3) 0.0295(9) Uani 1 1 d .
H14 H 0.4963 -0.2120 1.4885 0.035 Uiso 1 1 calc R
C12 C 1.0000(4) -0.2610(3) 1.2867(3) 0.0360(11) Uani 1 1 d .
H15 H 0.9918 -0.3265 1.2558 0.054 Uiso 1 1 calc R
H16 H 0.9513 -0.2645 1.3454 0.054 Uiso 1 1 calc R
H17 H 1.1011 -0.2449 1.2962 0.054 Uiso 1 1 calc R

loop_
_atom_site_aniso_label
_atom_site_aniso_U_11
_atom_site_aniso_U_22
_atom_site_aniso_U_33
_atom_site_aniso_U_23
_atom_site_aniso_U_13
_atom_site_aniso_U_12
Br1 0.0283(2) 0.0198(2) 0.0425(2) 0.00415(16) -0.00747(17) 0.00215(16)
S2 0.0195(4) 0.0177(4) 0.0328(5) 0.0003(4) -0.0030(4) -0.0019(4)
O4 0.0159(12) 0.0182(12) 0.0276(13) -0.0020(10) 0.0001(11) 0.0003(10)
O2 0.0274(13) 0.0229(14) 0.0383(16) -0.0024(12) -0.0023(13) -0.0030(12)
C13 0.0262(16) 0.0175(18) 0.0254(19) 0.0024(16) -0.0004(15) -0.0040(15)
C14 0.0197(17) 0.0204(19) 0.030(2) 0.0001(16) 0.0027(16) -0.0019(15)
O5 0.0199(13) 0.0195(14) 0.0438(17) -0.0079(12) -0.0002(11) 0.0023(11)
C1 0.0206(18) 0.027(2) 0.041(2) 0.0165(18) 0.0035(18) 0.0024(15)
O1 0.0254(13) 0.0213(14) 0.0381(15) 0.0050(11) -0.0027(12) -0.0065(11)
O3 0.0202(12) 0.0244(13) 0.0388(15) -0.0003(11) -0.0074(13) 0.0023(11)
C8 0.0226(18) 0.0207(18) 0.0229(17) -0.0016(14) 0.0036(15) -0.0007(16)
C15 0.0219(17) 0.0110(16) 0.035(2) 0.0016(15) -0.0082(16) 0.0010(14)
C9 0.0144(17) 0.024(2) 0.033(2) -0.0051(17) 0.0006(16) -0.0007(14)
C2 0.0208(19) 0.021(2) 0.037(2) 0.0060(17) -0.0017(17) 0.0048(15)
C10 0.0226(19) 0.034(3) 0.037(2) -0.0110(19) 0.0058(18) -0.0044(17)
C16 0.0169(17) 0.0211(19) 0.030(2) -0.0030(16) 0.0019(15) -0.0009(15)
C17 0.0185(17) 0.0151(19) 0.029(2) 0.0018(15) -0.0034(16) -0.0023(14)
N1 0.0211(15) 0.0168(16) 0.0261(17) -0.0020(13) 0.0006(13) -0.0030(12)
C3 0.0207(17) 0.021(2) 0.030(2) 0.0001(16) 0.0030(16) 0.0036(15)
C4 0.0158(17) 0.022(2) 0.033(2) 0.0016(16) 0.0023(16) 0.0052(15)
C7 0.0190(17) 0.0157(18) 0.0244(19) -0.0014(15) 0.0012(15) 0.0007(14)
C18 0.0196(17) 0.0171(18) 0.037(2) -0.0037(16) 0.0022(16) 0.0009(14)
C5 0.0278(19) 0.039(2) 0.0262(19) 0.0094(18) 0.0042(17) 0.0099(19)
C11 0.0222(17) 0.025(2) 0.035(2) -0.006(2) -0.0029(16) -0.0029(17)
C6 0.028(2) 0.031(2) 0.030(2) 0.0061(18) -0.0006(17) 0.0113(17)
C12 0.028(2) 0.030(3) 0.049(3) -0.004(2) -0.016(2) 0.0022(18)

loop_
_atom_type_symbol
_atom_type_description
_atom_type_scat_dispersion_real
_atom_type_scat_dispersion_imag
_atom_type_scat_source
C C 0.0181 0.0091 'International Tables Vol C Tables 4.2.6.8 and 6.1.1.4'
H H 0.0000 0.0000 'International Tables Vol C Tables 4.2.6.8 and 6.1.1.4'
N N 0.0311 0.0180 'International Tables Vol C Tables 4.2.6.8 and 6.1.1.4'
O O 0.0492 0.0322 'International Tables Vol C Tables 4.2.6.8 and 6.1.1.4'
Br Br -0.6763 1.2805 'International Tables Vol C Tables 4.2.6.8 and 6.1.1.4'
S S 0.3331 0.5567 'International Tables Vol C Tables 4.2.6.8 and 6.1.1.4'

loop_
_geom_angle_atom_site_label_1
_geom_angle_atom_site_label_2
_geom_angle_atom_site_label_3
_geom_angle
O2 S2 O3 121.06(16)
O2 S2 O1 105.28(15)
O3 S2 O1 107.80(15)
O2 S2 N1 109.09(16)
O3 S2 N1 109.33(16)
O1 S2 N1 102.65(15)
C8 O4 C9 119.1(3)
C16 C13 C15 118.8(3)
C16 C13 H1 120.6
C15 C13 H1 120.6
C17 C14 C18 120.9(4)
C17 C14 H2 119.6
C18 C14 H2 119.6
C5 C1 C2 119.4(4)
C5 C1 H3 120.3
C2 C1 H3 120.3
C2 O1 S2 116.7(2)
O5 C8 O4 127.5(3)
O5 C8 C7 121.2(3)
O4 C8 C7 111.3(3)
C18 C15 C13 121.6(3)
C18 C15 Br1 118.5(3)
C13 C15 Br1 119.9(3)
O4 C9 C12 110.7(3)
O4 C9 C11 102.3(3)
C12 C9 C11 110.4(3)
O4 C9 C10 106.9(3)
C12 C9 C10 114.7(3)
C11 C9 C10 111.1(3)
C1 C2 O1 115.1(3)
C1 C2 C4 121.8(4)
O1 C2 C4 123.1(4)
C9 C10 H4 109.5
C9 C10 H5 109.5
H4 C10 H5 109.5
C9 C10 H6 109.5
H4 C10 H6 109.5
H5 C10 H6 109.5
C13 C16 C17 121.2(3)
C13 C16 H7 119.4
C17 C16 H7 119.4
C14 C17 C16 118.6(3)
C14 C17 C7 123.3(3)
C16 C17 C7 117.9(3)
C7 N1 S2 116.5(2)
C4 C3 C6 120.9(4)
C4 C3 H8 119.5
C6 C3 H8 119.5
C3 C4 C2 117.7(4)
C3 C4 C7 119.9(3)
C2 C4 C7 122.4(4)
N1 C7 C17 108.0(3)
N1 C7 C4 111.5(3)
C17 C7 C4 113.1(3)
N1 C7 C8 101.9(3)
C17 C7 C8 113.1(3)
C4 C7 C8 108.8(3)
C15 C18 C14 118.7(3)
C15 C18 H9 120.6
C14 C18 H9 120.6
C1 C5 C6 120.1(4)
C1 C5 H10 119.9
C6 C5 H10 119.9
C9 C11 H11 109.5
C9 C11 H12 109.5
H11 C11 H12 109.5
C9 C11 H13 109.5
H11 C11 H13 109.5
H12 C11 H13 109.5
C3 C6 C5 120.0(4)
C3 C6 H14 120.0
C5 C6 H14 120.0
C9 C12 H15 109.5
C9 C12 H16 109.5
H15 C12 H16 109.5
C9 C12 H17 109.5
H15 C12 H17 109.5
H16 C12 H17 109.5

loop_
_geom_bond_atom_site_label_1
_geom_bond_atom_site_label_2
_geom_bond_distance
Br1 C15 1.902(3)
S2 O2 1.405(3)
S2 O3 1.419(3)
S2 O1 1.601(3)
S2 N1 1.614(3)
O4 C8 1.329(4)
O4 C9 1.503(4)
C13 C16 1.385(5)
C13 C15 1.384(5)
C13 H1 0.9500
C14 C17 1.385(5)
C14 C18 1.402(5)
C14 H2 0.9500
O5 C8 1.202(4)
C1 C5 1.371(6)
C1 C2 1.392(6)
C1 H3 0.9500
O1 C2 1.400(5)
C8 C7 1.560(5)
C15 C18 1.379(5)
C9 C12 1.507(5)
C9 C11 1.525(5)
C9 C10 1.524(6)
C2 C4 1.399(5)
C10 H4 0.9800
C10 H5 0.9800
C10 H6 0.9800
C16 C17 1.397(5)
C16 H7 0.9500
C17 C7 1.530(5)
N1 C7 1.497(4)
C3 C4 1.389(5)
C3 C6 1.391(5)
C3 H8 0.9500
C4 C7 1.533(5)
C18 H9 0.9500
C5 C6 1.393(6)
C5 H10 0.9500
C11 H11 0.9800
C11 H12 0.9800
C11 H13 0.9800
C6 H14 0.9500
C12 H15 0.9800
C12 H16 0.9800
C12 H17 0.9800

loop_
_geom_torsion_atom_site_label_1
_geom_torsion_atom_site_label_2
_geom_torsion_atom_site_label_3
_geom_torsion_atom_site_label_4
_geom_torsion
O2 S2 O1 C2 163.1(2)
O3 S2 O1 C2 -66.4(3)
N1 S2 O1 C2 49.0(3)
C9 O4 C8 O5 4.5(6)
C9 O4 C8 C7 -176.7(3)
C16 C13 C15 C18 3.1(5)
C16 C13 C15 Br1 -175.1(3)
C8 O4 C9 C12 -56.9(4)
C8 O4 C9 C11 -174.6(3)
C8 O4 C9 C10 68.7(4)
C5 C1 C2 O1 177.1(3)
C5 C1 C2 C4 -2.1(6)
S2 O1 C2 C1 153.7(3)
S2 O1 C2 C4 -27.1(4)
C15 C13 C16 C17 2.1(5)
C18 C14 C17 C16 3.6(5)
C18 C14 C17 C7 -170.3(3)
C13 C16 C17 C14 -5.3(5)
C13 C16 C17 C7 168.9(3)
O2 S2 N1 C7 -169.1(2)
O3 S2 N1 C7 56.5(3)
O1 S2 N1 C7 -57.8(3)
C6 C3 C4 C2 -0.8(5)
C6 C3 C4 C7 176.9(3)
C1 C2 C4 C3 2.4(5)
O1 C2 C4 C3 -176.7(3)
C1 C2 C4 C7 -175.2(3)
O1 C2 C4 C7 5.6(5)
S2 N1 C7 C17 -83.6(3)
S2 N1 C7 C4 41.2(4)
S2 N1 C7 C8 157.1(2)
C14 C17 C7 N1 121.1(4)
C16 C17 C7 N1 -52.8(4)
C14 C17 C7 C4 -2.7(5)
C16 C17 C7 C4 -176.7(3)
C14 C17 C7 C8 -126.9(4)
C16 C17 C7 C8 59.1(4)
C3 C4 C7 N1 170.1(3)
C2 C4 C7 N1 -12.2(5)
C3 C4 C7 C17 -68.0(4)
C2 C4 C7 C17 109.6(4)
C3 C4 C7 C8 58.5(4)
C2 C4 C7 C8 -123.8(4)
O5 C8 C7 N1 -20.2(5)
O4 C8 C7 N1 160.9(3)
O5 C8 C7 C17 -135.9(4)
O4 C8 C7 C17 45.3(4)
O5 C8 C7 C4 97.6(4)
O4 C8 C7 C4 -81.3(4)
C13 C15 C18 C14 -4.7(5)
Br1 C15 C18 C14 173.5(3)
C17 C14 C18 C15 1.3(5)
C2 C1 C5 C6 0.1(6)
C4 C3 C6 C5 -1.1(5)
C1 C5 C6 C3 1.4(6)
